data_4327291
loop_
_publ_author_name
'Martin Minelli'
'Frances Namuswe'
'Daniel Jeffrey'
'Amy L. Morrow'
'Ilia A. Guzei'
'Dale Swenson'
'Eberhard Bothe'
'Thomas Weyherm\"uller'

_publ_section_title
;
 Synthesis, Structure, and Characterization of Molybdenum(VI) Imido
 Complexes with N-Salicylidene-2-aminophenol
;
_journal_name_full 'Inorganic Chemistry'
_journal_page_first 5455
_journal_page_last 5464
_journal_paper_doi 10.1021/ic060370+
_journal_volume 45
_journal_year 2006
_chemical_formula_sum 'C28 H25 Mo N3 O2 S'
_chemical_formula_weight 563.51
_chemical_name_systematic
; 
 ? 
;
_space_group_IT_number 14
_symmetry_cell_setting monoclinic
_symmetry_space_group_name_Hall '-P 2yn'
_symmetry_space_group_name_H-M 'P 1 21/n 1'
_atom_sites_solution_hydrogens geom
_atom_sites_solution_primary direct
_atom_sites_solution_secondary difmap
_audit_creation_method SHELXL-97
_cell_angle_alpha 90.00
_cell_angle_beta 99.822(5)
_cell_angle_gamma 90.00
_cell_formula_units_Z 4
_cell_length_a 8.2851(2)
_cell_length_b 17.1205(5)
_cell_length_c 17.5495(5)
_cell_measurement_temperature 100(2)
_cell_volume 2452.82(12)
_computing_cell_refinement 'Nonius Collect Software'
_computing_data_collection 'Nonius Collect Software'
_computing_data_reduction 'Nonius Collect Software'
_computing_structure_refinement 'SHELXL-97 (Sheldrick, 1997)'
_computing_structure_solution 'SHELXS-97 (Sheldrick, 1990)'
_diffrn_ambient_temperature 100(2)
_diffrn_measured_fraction_theta_full 0.997
_diffrn_measured_fraction_theta_max 0.997
_diffrn_measurement_device_type 'Nonius Kappa-CCD'
_diffrn_measurement_method '1108 images at 1.0 deg. stepwise rotation in omega and phi, 120 sec./frame'
_diffrn_radiation_monochromator graphite
_diffrn_radiation_source 'rotating anode, 50 kV, 80mA'
_diffrn_radiation_type MoK\a
_diffrn_radiation_wavelength 0.71073
_diffrn_reflns_av_R_equivalents 0.0489
_diffrn_reflns_av_sigmaI/netI 0.0272
_diffrn_reflns_limit_h_max 13
_diffrn_reflns_limit_h_min -13
_diffrn_reflns_limit_k_max 27
_diffrn_reflns_limit_k_min -27
_diffrn_reflns_limit_l_max 27
_diffrn_reflns_limit_l_min -27
_diffrn_reflns_number 71627
_diffrn_reflns_theta_full 34.30
_diffrn_reflns_theta_max 34.30
_diffrn_reflns_theta_min 2.94
_exptl_absorpt_coefficient_mu 0.651
_exptl_absorpt_correction_type none
_exptl_crystal_density_diffrn 1.526
_exptl_crystal_description 'transparent block'
_exptl_crystal_F_000 1152
_exptl_crystal_size_max 0.07
_exptl_crystal_size_mid 0.04
_exptl_crystal_size_min 0.03
_refine_diff_density_max 1.472
_refine_diff_density_min -2.125
_refine_diff_density_rms 0.084
_refine_ls_extinction_method none
_refine_ls_goodness_of_fit_ref 1.057
_refine_ls_hydrogen_treatment mixed
_refine_ls_matrix_type full
_refine_ls_number_parameters 368
_refine_ls_number_reflns 10215
_refine_ls_number_restraints 45
_refine_ls_restrained_S_all 1.057
_refine_ls_R_factor_all 0.0496
_refine_ls_R_factor_gt 0.0383
_refine_ls_shift/su_max 0.007
_refine_ls_shift/su_mean 0.000
_refine_ls_structure_factor_coef Fsqd
_refine_ls_weighting_details 'calc w=1/[\s^2^(Fo^2^)+(0.0277P)^2^+2.9503P] where P=(Fo^2^+2Fc^2^)/3'
_refine_ls_weighting_scheme calc
_refine_ls_wR_factor_gt 0.0836
_refine_ls_wR_factor_ref 0.0890
_reflns_number_gt 8651
_reflns_number_total 10215
_reflns_threshold_expression >2sigma(I)
_cod_data_source_file ic0603702Bsi20060306_025323_4.cif
_cod_data_source_block 5
_cod_database_code 4327291

loop_
_symmetry_equiv_pos_as_xyz
'x, y, z'
'-x+1/2, y+1/2, -z+1/2'
'-x, -y, -z'
'x-1/2, -y-1/2, z-1/2'

loop_
_atom_site_label
_atom_site_type_symbol
_atom_site_fract_x
_atom_site_fract_y
_atom_site_fract_z
_atom_site_U_iso_or_equiv
_atom_site_adp_type
_atom_site_occupancy
_atom_site_symmetry_multiplicity
_atom_site_calc_flag
_atom_site_refinement_flags
_atom_site_disorder_assembly
_atom_site_disorder_group
Mo1 Mo 0.742412(16) 0.370048(8) 0.167025(9) 0.02078(4) Uani 1 1 d D . .
O1 O 0.8804(3) 0.35752(12) 0.09040(11) 0.0222(4) Uani 0.6400(16) 1 d PD A 1
C2 C 0.8833(4) 0.38591(15) 0.0200(2) 0.0172(5) Uani 0.6400(16) 1 d PD A 1
C3 C 0.9719(8) 0.3459(3) -0.0287(3) 0.0219(8) Uani 0.6400(16) 1 d PD A 1
H3 H 1.0250 0.2982 -0.0118 0.026 Uiso 0.6400(16) 1 calc PR A 1
C4 C 0.9833(13) 0.3749(6) -0.1015(5) 0.0236(13) Uani 0.6400(16) 1 d PD A 1
H4 H 1.0471 0.3480 -0.1332 0.028 Uiso 0.6400(16) 1 calc PR A 1
C5 C 0.9012(11) 0.4436(4) -0.1281(3) 0.0242(7) Uani 0.6400(16) 1 d PD A 1
H5 H 0.9040 0.4621 -0.1789 0.029 Uiso 0.6400(16) 1 calc PR A 1
C6 C 0.8171(5) 0.4836(2) -0.08036(15) 0.0198(5) Uani 0.6400(16) 1 d PD A 1
H6 H 0.7660 0.5316 -0.0976 0.024 Uiso 0.6400(16) 1 calc PR A 1
C7 C 0.8040(4) 0.45594(17) -0.00636(16) 0.0164(5) Uani 0.6400(16) 1 d PD A 1
C8 C 0.7176(3) 0.50311(14) 0.04115(13) 0.0171(3) Uani 0.6400(16) 1 d PD A 1
H8 H 0.6756 0.5516 0.0202 0.021 Uiso 0.6400(16) 1 calc PR A 1
N9 N 0.6917(2) 0.48563(11) 0.11007(11) 0.0156(3) Uani 0.6400(16) 1 d PD A 1
C10 C 0.6040(4) 0.53802(16) 0.15124(17) 0.0158(5) Uani 0.6400(16) 1 d PD A 1
C11 C 0.5660(5) 0.61554(17) 0.1331(2) 0.0207(5) Uani 0.6400(16) 1 d PD A 1
H11 H 0.5994 0.6393 0.0894 0.025 Uiso 0.6400(16) 1 calc PR A 1
C12 C 0.4777(15) 0.6580(4) 0.1803(5) 0.0267(7) Uani 0.6400(16) 1 d PD A 1
H12 H 0.4505 0.7110 0.1684 0.032 Uiso 0.6400(16) 1 calc PR A 1
C13 C 0.429(4) 0.6232(8) 0.2445(11) 0.0258(16) Uani 0.6400(16) 1 d PD A 1
H13 H 0.3713 0.6533 0.2764 0.031 Uiso 0.6400(16) 1 calc PR A 1
C14 C 0.4646(17) 0.5454(4) 0.2628(6) 0.0205(8) Uani 0.6400(16) 1 d PD A 1
H14 H 0.4295 0.5217 0.3061 0.025 Uiso 0.6400(16) 1 calc PR A 1
C15 C 0.5536(7) 0.5026(2) 0.2155(2) 0.0160(5) Uani 0.6400(16) 1 d PD A 1
O16 O 0.5882(3) 0.42735(13) 0.22882(12) 0.0188(4) Uani 0.6400(16) 1 d PD A 1
O1X O 0.5878(6) 0.4357(2) 0.2026(2) 0.0188(4) Uani 0.3600(16) 1 d PD A 2
C2X C 0.5560(14) 0.5118(4) 0.1978(4) 0.0160(5) Uani 0.3600(16) 1 d PD A 2
C3X C 0.483(3) 0.5466(8) 0.2556(11) 0.0205(8) Uani 0.3600(16) 1 d PD A 2
H3X H 0.4656 0.5165 0.2988 0.025 Uiso 0.3600(16) 1 calc PR A 2
C4X C 0.436(8) 0.6245(13) 0.251(2) 0.0258(16) Uani 0.3600(16) 1 d PD A 2
H4X H 0.3855 0.6471 0.2901 0.031 Uiso 0.3600(16) 1 calc PR A 2
C5X C 0.464(3) 0.6696(7) 0.1877(10) 0.0267(7) Uani 0.3600(16) 1 d PD A 2
H5X H 0.4295 0.7227 0.1832 0.032 Uiso 0.3600(16) 1 calc PR A 2
C6X C 0.5398(9) 0.6366(3) 0.1330(4) 0.0207(5) Uani 0.3600(16) 1 d PD A 2
H6X H 0.5596 0.6677 0.0907 0.025 Uiso 0.3600(16) 1 calc PR A 2
C7X C 0.5901(8) 0.5585(3) 0.1366(3) 0.0158(5) Uani 0.3600(16) 1 d PD A 2
C8X C 0.6709(5) 0.5281(2) 0.0766(2) 0.0171(3) Uani 0.3600(16) 1 d PD A 2
H8X H 0.6805 0.5625 0.0351 0.021 Uiso 0.3600(16) 1 calc PR A 2
N9X N 0.7320(4) 0.45867(17) 0.07341(18) 0.0156(3) Uani 0.3600(16) 1 d PD A 2
C10X C 0.8064(8) 0.4361(3) 0.0093(3) 0.0164(5) Uani 0.3600(16) 1 d PD A 2
C11X C 0.8125(9) 0.4799(4) -0.0566(3) 0.0198(5) Uani 0.3600(16) 1 d PD A 2
H11X H 0.7617 0.5298 -0.0633 0.024 Uiso 0.3600(16) 1 calc PR A 2
C12X C 0.895(2) 0.4491(8) -0.1128(6) 0.0242(7) Uani 0.3600(16) 1 d PD A 2
H12X H 0.9080 0.4798 -0.1566 0.029 Uiso 0.3600(16) 1 calc PR A 2
C13X C 0.959(3) 0.3737(10) -0.1052(9) 0.0236(13) Uani 0.3600(16) 1 d PD A 2
H13X H 1.0028 0.3511 -0.1468 0.028 Uiso 0.3600(16) 1 calc PR A 2
C14X C 0.9605(17) 0.3308(5) -0.0378(6) 0.0219(8) Uani 0.3600(16) 1 d PD A 2
H14X H 1.0161 0.2822 -0.0302 0.026 Uiso 0.3600(16) 1 calc PR A 2
C15X C 0.8770(9) 0.3617(2) 0.0187(4) 0.0172(5) Uani 0.3600(16) 1 d PD A 2
O16X O 0.8645(5) 0.3216(2) 0.0827(2) 0.0222(4) Uani 0.3600(16) 1 d PD A 2
S21 S 0.49204(6) 0.32812(3) 0.07575(3) 0.02676(9) Uani 1 1 d . A .
C22 C 0.4724(2) 0.23560(10) 0.11069(9) 0.0199(3) Uani 1 1 d . . .
C23 C 0.3438(2) 0.18478(12) 0.08058(10) 0.0271(3) Uani 1 1 d . A .
H23 H 0.2611 0.2018 0.0396 0.033 Uiso 1 1 calc R . .
C24 C 0.3370(2) 0.11053(12) 0.11011(12) 0.0301(4) Uani 1 1 d . . .
H24 H 0.2499 0.0766 0.0893 0.036 Uiso 1 1 calc R A .
C25 C 0.4573(2) 0.08488(11) 0.17033(11) 0.0278(3) Uani 1 1 d . A .
H25 H 0.4520 0.0334 0.1899 0.033 Uiso 1 1 calc R . .
C26 C 0.5836(2) 0.13361(10) 0.20161(10) 0.0216(3) Uani 1 1 d . . .
H26 H 0.6655 0.1157 0.2425 0.026 Uiso 1 1 calc R A .
C27 C 0.59095(18) 0.20982(9) 0.17280(9) 0.0173(3) Uani 1 1 d . A .
N28 N 0.71027(16) 0.26274(8) 0.20342(7) 0.0179(2) Uani 1 1 d . A .
H28 H 0.7803 0.2469 0.2439 0.021 Uiso 1 1 calc R . .
N31 N 0.90793(17) 0.38177(8) 0.24384(9) 0.0216(3) Uani 1 1 d . A .
C32 C 1.02107(19) 0.37781(9) 0.31077(10) 0.0207(3) Uani 1 1 d . . .
C33 C 0.9736(2) 0.39472(11) 0.38288(11) 0.0253(3) Uani 1 1 d . A .
C34 C 1.0917(2) 0.39207(12) 0.44911(12) 0.0300(4) Uani 1 1 d . . .
H34 H 1.0609 0.4030 0.4977 0.036 Uiso 1 1 calc R A .
C35 C 1.2551(2) 0.37371(13) 0.44620(12) 0.0319(4) Uani 1 1 d . A .
C36 C 1.2985(2) 0.35745(12) 0.37469(12) 0.0292(4) Uani 1 1 d . . .
H36 H 1.4093 0.3450 0.3725 0.035 Uiso 1 1 calc R A .
C37 C 1.18562(19) 0.35873(10) 0.30627(11) 0.0226(3) Uani 1 1 d . A .
C38 C 0.8000(2) 0.41771(15) 0.38672(13) 0.0370(5) Uani 1 1 d . . .
H38A H 0.7873 0.4238 0.4409 0.056 Uiso 1 1 calc R A .
H38B H 0.7252 0.3770 0.3624 0.056 Uiso 1 1 calc R . .
H38C H 0.7743 0.4672 0.3593 0.056 Uiso 1 1 calc R . .
C39 C 1.3783(3) 0.37039(19) 0.52009(15) 0.0516(7) Uani 1 1 d . . .
H39A H 1.3673 0.3206 0.5463 0.077 Uiso 1 1 calc R A .
H39B H 1.3584 0.4136 0.5539 0.077 Uiso 1 1 calc R . .
H39C H 1.4891 0.3747 0.5080 0.077 Uiso 1 1 calc R . .
C40 C 1.2346(2) 0.33965(12) 0.22987(11) 0.0285(4) Uani 1 1 d . . .
H40A H 1.2604 0.3880 0.2046 0.043 Uiso 1 1 calc R A .
H40B H 1.1442 0.3127 0.1969 0.043 Uiso 1 1 calc R . .
H40C H 1.3313 0.3057 0.2383 0.043 Uiso 1 1 calc R . .

loop_
_atom_site_aniso_label
_atom_site_aniso_U_11
_atom_site_aniso_U_22
_atom_site_aniso_U_33
_atom_site_aniso_U_23
_atom_site_aniso_U_13
_atom_site_aniso_U_12
Mo1 0.01639(6) 0.02169(6) 0.02525(7) 0.01039(5) 0.00632(4) 0.00407(5)
O1 0.0263(8) 0.0226(9) 0.0194(7) 0.0056(8) 0.0090(6) 0.0066(9)
C2 0.0163(7) 0.0189(15) 0.0165(7) 0.0009(12) 0.0035(6) -0.0037(13)
C3 0.0223(13) 0.022(2) 0.0228(16) -0.0030(13) 0.0075(13) 0.0008(16)
C4 0.017(4) 0.0355(9) 0.0196(10) -0.0059(8) 0.0063(17) -0.0063(15)
C5 0.0244(10) 0.0348(14) 0.013(2) 0.0005(16) 0.0013(18) -0.0096(10)
C6 0.0185(8) 0.0262(9) 0.0138(15) 0.0014(13) -0.0002(13) -0.0054(7)
C7 0.0146(7) 0.0211(15) 0.0128(13) 0.0007(9) 0.0005(9) -0.0038(11)
C8 0.0148(8) 0.0176(9) 0.0181(9) 0.0019(7) 0.0002(6) -0.0019(6)
N9 0.0138(7) 0.0160(7) 0.0164(7) 0.0006(6) 0.0014(5) -0.0005(5)
C10 0.0125(9) 0.0160(14) 0.0177(13) -0.0005(9) -0.0008(9) 0.0014(10)
C11 0.0184(15) 0.0170(17) 0.0255(8) 0.0006(13) 0.0002(9) 0.0008(11)
C12 0.024(2) 0.016(2) 0.039(2) -0.0049(17) 0.0003(11) 0.0018(17)
C13 0.020(3) 0.0244(9) 0.033(3) -0.0107(13) 0.005(3) 0.0006(11)
C14 0.014(3) 0.0246(8) 0.0239(19) -0.0027(9) 0.0071(9) -0.0009(10)
C15 0.0131(6) 0.0172(11) 0.0172(19) 0.0000(10) 0.0007(14) -0.0001(9)
O16 0.0204(6) 0.0194(7) 0.0177(11) 0.0027(8) 0.0063(9) 0.0029(5)
O1X 0.0204(6) 0.0194(7) 0.0177(11) 0.0027(8) 0.0063(9) 0.0029(5)
C2X 0.0131(6) 0.0172(11) 0.0172(19) 0.0000(10) 0.0007(14) -0.0001(9)
C3X 0.014(3) 0.0246(8) 0.0239(19) -0.0027(9) 0.0071(9) -0.0009(10)
C4X 0.020(3) 0.0244(9) 0.033(3) -0.0107(13) 0.005(3) 0.0006(11)
C5X 0.024(2) 0.016(2) 0.039(2) -0.0049(17) 0.0003(11) 0.0018(17)
C6X 0.0184(15) 0.0170(17) 0.0255(8) 0.0006(13) 0.0002(9) 0.0008(11)
C7X 0.0125(9) 0.0160(14) 0.0177(13) -0.0005(9) -0.0008(9) 0.0014(10)
C8X 0.0148(8) 0.0176(9) 0.0181(9) 0.0019(7) 0.0002(6) -0.0019(6)
N9X 0.0138(7) 0.0160(7) 0.0164(7) 0.0006(6) 0.0014(5) -0.0005(5)
C10X 0.0146(7) 0.0211(15) 0.0128(13) 0.0007(9) 0.0005(9) -0.0038(11)
C11X 0.0185(8) 0.0262(9) 0.0138(15) 0.0014(13) -0.0002(13) -0.0054(7)
C12X 0.0244(10) 0.0348(14) 0.013(2) 0.0005(16) 0.0013(18) -0.0096(10)
C13X 0.017(4) 0.0355(9) 0.0196(10) -0.0059(8) 0.0063(17) -0.0063(15)
C14X 0.0223(13) 0.022(2) 0.0228(16) -0.0030(13) 0.0075(13) 0.0008(16)
C15X 0.0163(7) 0.0189(15) 0.0165(7) 0.0009(12) 0.0035(6) -0.0037(13)
O16X 0.0263(8) 0.0226(9) 0.0194(7) 0.0056(8) 0.0090(6) 0.0066(9)
S21 0.0329(2) 0.02513(19) 0.02086(18) 0.00471(15) 0.00071(16) 0.00738(16)
C22 0.0207(7) 0.0244(7) 0.0153(6) 0.0024(5) 0.0048(5) 0.0072(5)
C23 0.0214(7) 0.0380(10) 0.0215(7) -0.0022(7) 0.0022(6) 0.0035(7)
C24 0.0269(8) 0.0348(9) 0.0300(9) -0.0062(7) 0.0090(7) -0.0060(7)
C25 0.0328(9) 0.0234(8) 0.0302(9) 0.0004(6) 0.0136(7) -0.0023(7)
C26 0.0242(7) 0.0211(7) 0.0208(7) 0.0053(6) 0.0069(5) 0.0041(6)
C27 0.0183(6) 0.0193(6) 0.0153(6) 0.0030(5) 0.0060(5) 0.0045(5)
N28 0.0185(5) 0.0198(6) 0.0152(5) 0.0037(4) 0.0022(4) 0.0045(4)
N31 0.0170(6) 0.0200(6) 0.0295(7) 0.0045(5) 0.0084(5) 0.0002(4)
C32 0.0164(6) 0.0184(7) 0.0288(8) 0.0026(6) 0.0078(5) -0.0003(5)
C33 0.0206(7) 0.0272(8) 0.0309(8) 0.0024(6) 0.0118(6) 0.0025(6)
C34 0.0271(8) 0.0360(9) 0.0288(9) -0.0012(7) 0.0100(7) 0.0035(7)
C35 0.0250(8) 0.0379(10) 0.0321(9) -0.0043(8) 0.0029(7) 0.0040(7)
C36 0.0173(7) 0.0359(10) 0.0348(9) -0.0055(7) 0.0057(6) 0.0019(6)
C37 0.0165(6) 0.0216(7) 0.0313(8) -0.0006(6) 0.0090(6) -0.0002(5)
C38 0.0250(9) 0.0528(13) 0.0368(10) 0.0036(9) 0.0156(8) 0.0099(8)
C39 0.0362(11) 0.077(2) 0.0383(12) -0.0144(12) -0.0037(9) 0.0131(12)
C40 0.0212(7) 0.0344(9) 0.0322(9) -0.0018(7) 0.0111(7) 0.0008(7)

loop_
_atom_type_symbol
_atom_type_description
_atom_type_scat_dispersion_real
_atom_type_scat_dispersion_imag
_atom_type_scat_source
C C 0.0033 0.0016 'International Tables Vol C Tables 4.2.6.8 and 6.1.1.4'
H H 0.0000 0.0000 'International Tables Vol C Tables 4.2.6.8 and 6.1.1.4'
N N 0.0061 0.0033 'International Tables Vol C Tables 4.2.6.8 and 6.1.1.4'
O O 0.0106 0.0060 'International Tables Vol C Tables 4.2.6.8 and 6.1.1.4'
S S 0.1246 0.1234 'International Tables Vol C Tables 4.2.6.8 and 6.1.1.4'
Mo Mo -1.6832 0.6857 'International Tables Vol C Tables 4.2.6.8 and 6.1.1.4'

loop_
_geom_angle_atom_site_label_1
_geom_angle_atom_site_label_2
_geom_angle_atom_site_label_3
_geom_angle
N31 Mo1 O1X 99.33(15)
N31 Mo1 O1 94.01(8)
O1X Mo1 O1 144.74(12)
N31 Mo1 N28 89.36(6)
O1X Mo1 N28 108.05(13)
O1 Mo1 N28 104.56(7)
N31 Mo1 O16 90.85(8)
O1X Mo1 O16 13.08(11)
O1 Mo1 O16 156.76(8)
N28 Mo1 O16 98.19(7)
N31 Mo1 O16X 100.27(12)
O1X Mo1 O16X 154.59(15)
O1 Mo1 O16X 17.52(10)
N28 Mo1 O16X 88.20(10)
O16 Mo1 O16X 167.26(12)
N31 Mo1 N9 107.77(7)
O1X Mo1 N9 62.11(12)
O1 Mo1 N9 82.77(8)
N28 Mo1 N9 161.06(6)
O16 Mo1 N9 74.11(7)
O16X Mo1 N9 96.39(10)
N31 Mo1 N9X 114.44(10)
O1X Mo1 N9X 84.00(13)
O1 Mo1 N9X 60.80(9)
N28 Mo1 N9X 151.71(9)
O16 Mo1 N9X 96.58(9)
O16X Mo1 N9X 73.24(11)
N9 Mo1 N9X 23.36(10)
N31 Mo1 S21 167.12(5)
O1X Mo1 S21 81.23(15)
O1 Mo1 S21 92.71(7)
N28 Mo1 S21 78.31(4)
O16 Mo1 S21 87.28(7)
O16X Mo1 S21 83.22(11)
N9 Mo1 S21 83.97(5)
N9X Mo1 S21 78.44(9)
C2 O1 Mo1 135.7(2)
O1 C2 C3 118.9(4)
O1 C2 C7 122.3(3)
C3 C2 C7 118.8(4)
C4 C3 C2 120.8(5)
C3 C4 C5 120.2(6)
C6 C5 C4 119.2(4)
C5 C6 C7 121.8(4)
C6 C7 C2 119.1(3)
C6 C7 C8 118.2(3)
C2 C7 C8 122.7(2)
N9 C8 C7 126.1(2)
C8 N9 C10 120.4(2)
C8 N9 Mo1 125.08(16)
C10 N9 Mo1 113.92(15)
C11 C10 C15 120.7(3)
C11 C10 N9 126.9(3)
C15 C10 N9 112.5(2)
C10 C11 C12 118.8(4)
C13 C12 C11 120.6(5)
C14 C13 C12 121.3(7)
C13 C14 C15 118.2(6)
O16 C15 C10 118.3(3)
O16 C15 C14 121.2(4)
C10 C15 C14 120.4(4)
C15 O16 Mo1 120.1(2)
C2X O1X Mo1 134.5(4)
O1X C2X C3X 118.5(6)
O1X C2X C7X 122.8(5)
C3X C2X C7X 118.7(6)
C4X C3X C2X 121.1(8)
C3X C4X C5X 119.8(9)
C6X C5X C4X 119.1(8)
C5X C6X C7X 122.5(6)
C6X C7X C2X 118.7(5)
C6X C7X C8X 119.0(4)
C2X C7X C8X 122.3(4)
N9X C8X C7X 126.6(3)
C8X N9X C10X 120.5(3)
C8X N9X Mo1 124.0(2)
C10X N9X Mo1 115.5(2)
C11X C10X C15X 121.2(4)
C11X C10X N9X 126.4(4)
C15X C10X N9X 112.4(4)
C10X C11X C12X 118.5(6)
C13X C12X C11X 120.4(8)
C14X C13X C12X 121.2(10)
C13X C14X C15X 117.9(8)
O16X C15X C10X 118.5(4)
O16X C15X C14X 121.2(5)
C10X C15X C14X 120.4(6)
C15X O16X Mo1 120.4(3)
C22 S21 Mo1 98.92(6)
C23 C22 C27 118.72(15)
C23 C22 S21 123.27(13)
C27 C22 S21 118.01(13)
C24 C23 C22 120.42(17)
C23 C24 C25 120.41(18)
C26 C25 C24 120.50(17)
C25 C26 C27 119.73(16)
N28 C27 C26 122.80(14)
N28 C27 C22 117.02(14)
C26 C27 C22 120.17(15)
C27 N28 Mo1 127.65(10)
C32 N31 Mo1 167.58(12)
N31 C32 C37 119.10(15)
N31 C32 C33 120.04(14)
C37 C32 C33 120.85(16)
C34 C33 C32 118.57(15)
C34 C33 C38 120.97(17)
C32 C33 C38 120.43(17)
C33 C34 C35 121.70(18)
C36 C35 C34 118.59(18)
C36 C35 C39 121.79(18)
C34 C35 C39 119.61(19)
C37 C36 C35 122.45(16)
C36 C37 C32 117.84(16)
C36 C37 C40 121.54(15)
C32 C37 C40 120.61(16)

loop_
_geom_bond_atom_site_label_1
_geom_bond_atom_site_label_2
_geom_bond_distance
Mo1 N31 1.7628(15)
Mo1 O1X 1.889(4)
Mo1 O1 1.9197(19)
Mo1 N28 1.9779(13)
Mo1 O16 2.060(2)
Mo1 O16X 2.100(3)
Mo1 N9 2.2244(19)
Mo1 N9X 2.227(3)
Mo1 S21 2.5001(5)
O1 C2 1.332(4)
C2 C3 1.398(5)
C2 C7 1.407(4)
C3 C4 1.387(7)
C4 C5 1.399(8)
C5 C6 1.363(6)
C6 C7 1.404(3)
C7 C8 1.436(4)
C8 N9 1.299(3)
N9 C10 1.426(3)
C10 C11 1.388(4)
C10 C15 1.404(4)
C11 C12 1.399(5)
C12 C13 1.392(9)
C13 C14 1.390(7)
C14 C15 1.407(5)
C15 O16 1.332(4)
O1X C2X 1.329(5)
C2X C3X 1.398(7)
C2X C7X 1.406(5)
C3X C4X 1.387(9)
C4X C5X 1.399(10)
C5X C6X 1.359(7)
C6X C7X 1.399(5)
C7X C8X 1.437(5)
C8X N9X 1.298(4)
N9X C10X 1.425(5)
C10X C11X 1.386(5)
C10X C15X 1.399(5)
C11X C12X 1.398(7)
C12X C13X 1.394(11)
C13X C14X 1.391(9)
C14X C15X 1.406(7)
C15X O16X 1.335(5)
S21 C22 1.7162(17)
C22 C23 1.407(3)
C22 C27 1.408(2)
C23 C24 1.378(3)
C24 C25 1.394(3)
C25 C26 1.377(3)
C26 C27 1.404(2)
C27 N28 1.380(2)
N31 C32 1.374(2)
C32 C37 1.417(2)
C32 C33 1.418(2)
C33 C34 1.387(3)
C33 C38 1.504(2)
C34 C35 1.399(3)
C35 C36 1.391(3)
C35 C39 1.508(3)
C36 C37 1.390(3)
C37 C40 1.502(3)
